data_7131166
loop_
_publ_author_name
'Pearce, Kyle G.'
'Hill, Michael S.'
'Mahon, Mary F.'

_publ_section_title
;
 Beryllium-centred C-H activation of benzene.
;
_journal_issue 11
_journal_name_full 'Chemical communications (Cambridge, England)'
_journal_page_first 1453
_journal_page_last 1456
_journal_paper_doi 10.1039/d2cc06702a
_journal_volume 59
_journal_year 2023
_chemical_formula_moiety 'C30 H50 Be Cl Li N2 Si2'
_chemical_formula_sum 'C30 H50 Be Cl Li N2 Si2'
_chemical_formula_weight 546.30
_space_group_crystal_system monoclinic
_space_group_IT_number 14
_space_group_name_Hall '-P 2yn'
_space_group_name_H-M_alt 'P 1 21/n 1'
_atom_sites_solution_hydrogens geom
_atom_sites_solution_primary dual
_audit_creation_date 2022-04-11
_audit_creation_method
;
Olex2 1.5
(compiled 2021.12.09 svn.r5202d8cf for OlexSys, GUI svn.r6439)
;
_audit_update_record
;
2022-09-08 deposited with the CCDC.	2023-01-06 downloaded from the CCDC.
;
_cell_angle_alpha 90
_cell_angle_beta 106.774(2)
_cell_angle_gamma 90
_cell_formula_units_Z 4
_cell_length_a 16.6788(3)
_cell_length_b 10.62550(10)
_cell_length_c 19.9196(3)
_cell_measurement_reflns_used 12252
_cell_measurement_temperature 150.00(10)
_cell_measurement_theta_max 72.5570
_cell_measurement_theta_min 4.6240
_cell_volume 3379.96(9)
_computing_cell_refinement 'CrysAlisPro 1.171.39.46 (Rigaku OD, 2018)'
_computing_data_collection 'CrysAlisPro 1.171.39.46 (Rigaku OD, 2018)'
_computing_data_reduction 'CrysAlisPro 1.171.39.46 (Rigaku OD, 2018)'
_computing_molecular_graphics 'Olex2 1.5 (Dolomanov et al., 2009)'
_computing_publication_material 'Olex2 1.5 (Dolomanov et al., 2009)'
_computing_structure_refinement 'SHELXL 2014/3 (Sheldrick, 2015)'
_computing_structure_solution 'SHELXT 2018/2 (Sheldrick, 2018)'
_diffrn_ambient_environment N~2~
_diffrn_ambient_temperature 150.00(10)
_diffrn_detector 'CCD plate'
_diffrn_detector_area_resol_mean 8.1150
_diffrn_detector_type EosS2
_diffrn_measured_fraction_theta_full 1.000
_diffrn_measured_fraction_theta_max 0.995
_diffrn_measurement_device 'four-circle diffractometer'
_diffrn_measurement_device_type 'SuperNova, Dual, Cu at home/near, EosS2'
_diffrn_measurement_method '\w scans'
_diffrn_radiation_monochromator mirror
_diffrn_radiation_probe x-ray
_diffrn_radiation_type 'Cu K\a'
_diffrn_radiation_wavelength 1.54184
_diffrn_reflns_av_R_equivalents 0.0325
_diffrn_reflns_av_unetI/netI 0.0342
_diffrn_reflns_Laue_measured_fraction_full 1.000
_diffrn_reflns_Laue_measured_fraction_max 0.995
_diffrn_reflns_limit_h_max 20
_diffrn_reflns_limit_h_min -20
_diffrn_reflns_limit_k_max 13
_diffrn_reflns_limit_k_min -5
_diffrn_reflns_limit_l_max 24
_diffrn_reflns_limit_l_min -22
_diffrn_reflns_number 23705
_diffrn_reflns_point_group_measured_fraction_full 1.000
_diffrn_reflns_point_group_measured_fraction_max 0.995
_diffrn_reflns_theta_full 67.684
_diffrn_reflns_theta_max 72.602
_diffrn_reflns_theta_min 4.092
_diffrn_source 'micro-focus sealed X-ray tube'
_diffrn_source_type 'SuperNova (Cu) X-ray Source'
_exptl_absorpt_coefficient_mu 1.808
_exptl_absorpt_correction_T_max 1.00000
_exptl_absorpt_correction_T_min 0.82347
_exptl_absorpt_correction_type multi-scan
_exptl_absorpt_process_details
;
CrysAlisPro 1.171.39.46 (Rigaku Oxford Diffraction, 2018)
Empirical absorption correction using spherical harmonics,
 implemented in SCALE3 ABSPACK scaling algorithm.
;
_exptl_crystal_colour colourless
_exptl_crystal_colour_primary colourless
_exptl_crystal_density_diffrn 1.074
_exptl_crystal_description block
_exptl_crystal_F_000 1184
_exptl_crystal_size_max 0.36
_exptl_crystal_size_mid 0.266
_exptl_crystal_size_min 0.164
_refine_diff_density_max 0.455
_refine_diff_density_min -0.330
_refine_diff_density_rms 0.052
_refine_ls_extinction_method none
_refine_ls_goodness_of_fit_ref 1.029
_refine_ls_hydrogen_treatment constr
_refine_ls_matrix_type full
_refine_ls_number_parameters 346
_refine_ls_number_reflns 6684
_refine_ls_number_restraints 0
_refine_ls_restrained_S_all 1.029
_refine_ls_R_factor_all 0.0479
_refine_ls_R_factor_gt 0.0435
_refine_ls_shift/su_max 0.001
_refine_ls_shift/su_mean 0.000
_refine_ls_structure_factor_coef Fsqd
_refine_ls_weighting_details 'w=1/[\s^2^(Fo^2^)+(0.0693P)^2^+0.9488P] where P=(Fo^2^+2Fc^2^)/3'
_refine_ls_weighting_scheme calc
_refine_ls_wR_factor_gt 0.1139
_refine_ls_wR_factor_ref 0.1188
_reflns_Friedel_coverage 0.000
_reflns_number_gt 6033
_reflns_number_total 6684
_reflns_threshold_expression 'I > 2\s(I)'
_cod_data_source_file d2cc06702a2.cif
_cod_data_source_block s22msh23
_cod_depositor_comments 'Adding full bibliography for 7131166--7131169.cif.'
_cod_database_code 7131166
_shelxl_version_number 2014-3
_shelx_space_group_comment
;
The symmetry employed for this shelxl refinement is uniquely defined
by the following loop, which should always be used as a source of
symmetry information in preference to the above space-group names.
They are only intended as comments.
;
_shelx_estimated_absorpt_t_max 0.756
_shelx_estimated_absorpt_t_min 0.562
_olex2_refinement_description
;
1. Fixed Uiso
 At 1.2 times of:
  All C(H) groups, All C(H,H) groups
 At 1.5 times of:
  All C(H,H,H) groups
2.a Ternary CH refined with riding coordinates:
 C13(H13), C16(H16), C25(H25), C28(H28)
2.b Secondary CH2 refined with riding coordinates:
 C1(H1A,H1B), C2(H2A,H2B)
2.c Aromatic/amide H refined with riding coordinates:
 C9(H9), C10(H10), C11(H11), C21(H21), C22(H22), C23(H23)
2.d Idealised Me refined as rotating group:
 C3(H3A,H3B,H3C), C4(H4A,H4B,H4C), C5(H5A,H5B,H5C), C6(H6A,H6B,H6C), C14(H14A,
 H14B,H14C), C15(H15A,H15B,H15C), C17(H17A,H17B,H17C), C18(H18A,H18B,H18C),
 C26(H26A,H26B,H26C), C27(H27A,H27B,H27C), C29(H29A,H29B,H29C), C30(H30A,H30B,
 H30C)
;

loop_
_space_group_symop_operation_xyz
'x, y, z'
'-x+1/2, y+1/2, -z+1/2'
'-x, -y, -z'
'x-1/2, -y-1/2, z-1/2'

loop_
_atom_site_label
_atom_site_type_symbol
_atom_site_fract_x
_atom_site_fract_y
_atom_site_fract_z
_atom_site_U_iso_or_equiv
_atom_site_adp_type
_atom_site_occupancy
_atom_site_site_symmetry_order
_atom_site_calc_flag
_atom_site_refinement_flags_posn
_atom_site_refinement_flags_adp
_atom_site_refinement_flags_occupancy
_atom_site_disorder_assembly
_atom_site_disorder_group
Cl1 Cl 0.60312(2) 0.44300(4) 0.51669(2) 0.03537(12) Uani 1 1 d . . . . .
Si1 Si 0.76522(3) 0.49953(4) 0.35780(2) 0.02929(12) Uani 1 1 d . . . . .
Si2 Si 0.84910(3) 0.23943(4) 0.49664(2) 0.02872(12) Uani 1 1 d . . . . .
N1 N 0.68817(7) 0.47187(11) 0.39947(6) 0.0231(2) Uani 1 1 d . . . . .
N2 N 0.77680(7) 0.32810(11) 0.52416(6) 0.0238(2) Uani 1 1 d . . . . .
C1 C 0.83612(11) 0.36101(18) 0.36315(9) 0.0368(4) Uani 1 1 d . . . . .
H1A H 0.8016 0.2878 0.3458 0.044 Uiso 1 1 calc R U . . .
H1B H 0.8700 0.3759 0.3317 0.044 Uiso 1 1 calc R U . . .
C2 C 0.89557(10) 0.32878(18) 0.43630(9) 0.0370(4) Uani 1 1 d . . . . .
H2A H 0.9184 0.4069 0.4592 0.044 Uiso 1 1 calc R U . . .
H2B H 0.9420 0.2802 0.4298 0.044 Uiso 1 1 calc R U . . .
C3 C 0.71449(13) 0.5294(2) 0.26214(10) 0.0456(4) Uani 1 1 d . . . . .
H3A H 0.6869 0.4542 0.2405 0.068 Uiso 1 1 calc R U . . .
H3B H 0.7564 0.5532 0.2402 0.068 Uiso 1 1 calc R U . . .
H3C H 0.6742 0.5959 0.2568 0.068 Uiso 1 1 calc R U . . .
C4 C 0.83593(12) 0.63409(19) 0.39682(12) 0.0484(5) Uani 1 1 d . . . . .
H4A H 0.8076 0.7121 0.3814 0.073 Uiso 1 1 calc R U . . .
H4B H 0.8858 0.6297 0.3820 0.073 Uiso 1 1 calc R U . . .
H4C H 0.8506 0.6294 0.4470 0.073 Uiso 1 1 calc R U . . .
C5 C 0.80282(13) 0.09407(17) 0.44598(10) 0.0426(4) Uani 1 1 d . . . . .
H5A H 0.7928 0.0320 0.4777 0.064 Uiso 1 1 calc R U . . .
H5B H 0.8411 0.0609 0.4226 0.064 Uiso 1 1 calc R U . . .
H5C H 0.7509 0.1152 0.4119 0.064 Uiso 1 1 calc R U . . .
C6 C 0.93868(11) 0.1931(2) 0.57382(10) 0.0434(4) Uani 1 1 d . . . . .
H6A H 0.9679 0.2672 0.5954 0.065 Uiso 1 1 calc R U . . .
H6B H 0.9764 0.1398 0.5584 0.065 Uiso 1 1 calc R U . . .
H6C H 0.9177 0.1485 0.6071 0.065 Uiso 1 1 calc R U . . .
C7 C 0.60390(9) 0.49921(13) 0.36273(7) 0.0225(3) Uani 1 1 d . . . . .
C8 C 0.57291(10) 0.62456(14) 0.35683(8) 0.0272(3) Uani 1 1 d . . . . .
C9 C 0.48790(11) 0.64672(15) 0.32351(8) 0.0333(3) Uani 1 1 d . . . . .
H9 H 0.4679 0.7289 0.3197 0.040 Uiso 1 1 calc R U . . .
C10 C 0.43290(11) 0.54957(17) 0.29614(9) 0.0366(4) Uani 1 1 d . . . . .
H10 H 0.3766 0.5661 0.2746 0.044 Uiso 1 1 calc R U . . .
C11 C 0.46317(10) 0.42692(16) 0.30140(8) 0.0342(3) Uani 1 1 d . . . . .
H11 H 0.4265 0.3614 0.2827 0.041 Uiso 1 1 calc R U . . .
C12 C 0.54726(9) 0.39989(14) 0.33408(8) 0.0277(3) Uani 1 1 d . . . . .
C13 C 0.62962(11) 0.73483(15) 0.38786(10) 0.0358(4) Uani 1 1 d . . . . .
H13 H 0.6864 0.7014 0.4070 0.043 Uiso 1 1 calc R U . . .
C14 C 0.6327(2) 0.8323(2) 0.33268(13) 0.0707(8) Uani 1 1 d . . . . .
H14A H 0.6508 0.7929 0.2962 0.106 Uiso 1 1 calc R U . . .
H14B H 0.6712 0.8979 0.3539 0.106 Uiso 1 1 calc R U . . .
H14C H 0.5779 0.8675 0.3131 0.106 Uiso 1 1 calc R U . . .
C15 C 0.60567(14) 0.7976(2) 0.44779(11) 0.0505(5) Uani 1 1 d . . . . .
H15A H 0.5509 0.8341 0.4304 0.076 Uiso 1 1 calc R U . . .
H15B H 0.6456 0.8623 0.4678 0.076 Uiso 1 1 calc R U . . .
H15C H 0.6054 0.7360 0.4830 0.076 Uiso 1 1 calc R U . . .
C16 C 0.57676(11) 0.26395(15) 0.33838(10) 0.0382(4) Uani 1 1 d . . . . .
H16 H 0.6366 0.2622 0.3638 0.046 Uiso 1 1 calc R U . . .
C17 C 0.56558(19) 0.21088(19) 0.26483(14) 0.0602(6) Uani 1 1 d . . . . .
H17A H 0.5071 0.2088 0.2397 0.090 Uiso 1 1 calc R U . . .
H17B H 0.5881 0.1272 0.2684 0.090 Uiso 1 1 calc R U . . .
H17C H 0.5946 0.2634 0.2403 0.090 Uiso 1 1 calc R U . . .
C18 C 0.53071(17) 0.18057(18) 0.37764(12) 0.0540(5) Uani 1 1 d . . . . .
H18A H 0.5374 0.2145 0.4236 0.081 Uiso 1 1 calc R U . . .
H18B H 0.5536 0.0970 0.3817 0.081 Uiso 1 1 calc R U . . .
H18C H 0.4723 0.1777 0.3523 0.081 Uiso 1 1 calc R U . . .
C19 C 0.78323(9) 0.32595(13) 0.59745(7) 0.0235(3) Uani 1 1 d . . . . .
C20 C 0.75096(9) 0.22401(14) 0.62707(8) 0.0274(3) Uani 1 1 d . . . . .
C21 C 0.75847(10) 0.22501(16) 0.69896(8) 0.0320(3) Uani 1 1 d . . . . .
H21 H 0.7373 0.1578 0.7185 0.038 Uiso 1 1 calc R U . . .
C22 C 0.79657(10) 0.32339(16) 0.74136(8) 0.0329(3) Uani 1 1 d . . . . .
H22 H 0.8012 0.3225 0.7890 0.039 Uiso 1 1 calc R U . . .
C23 C 0.82792(10) 0.42366(15) 0.71217(8) 0.0308(3) Uani 1 1 d . . . . .
H23 H 0.8534 0.4902 0.7407 0.037 Uiso 1 1 calc R U . . .
C24 C 0.82212(9) 0.42689(14) 0.64094(8) 0.0265(3) Uani 1 1 d . . . . .
C25 C 0.70876(10) 0.11215(15) 0.58390(8) 0.0319(3) Uani 1 1 d . . . . .
H25 H 0.7075 0.1274 0.5351 0.038 Uiso 1 1 calc R U . . .
C26 C 0.75843(13) -0.00893(16) 0.60812(10) 0.0430(4) Uani 1 1 d . . . . .
H26A H 0.8133 -0.0007 0.6022 0.065 Uiso 1 1 calc R U . . .
H26B H 0.7299 -0.0785 0.5807 0.065 Uiso 1 1 calc R U . . .
H26C H 0.7633 -0.0235 0.6567 0.065 Uiso 1 1 calc R U . . .
C27 C 0.61850(12) 0.09672(18) 0.58599(10) 0.0417(4) Uani 1 1 d . . . . .
H27A H 0.6181 0.0785 0.6331 0.062 Uiso 1 1 calc R U . . .
H27B H 0.5925 0.0288 0.5557 0.062 Uiso 1 1 calc R U . . .
H27C H 0.5881 0.1732 0.5705 0.062 Uiso 1 1 calc R U . . .
C28 C 0.85772(12) 0.53879(15) 0.61160(9) 0.0346(3) Uani 1 1 d . . . . .
H28 H 0.8627 0.5145 0.5655 0.042 Uiso 1 1 calc R U . . .
C29 C 0.94420(15) 0.5774(3) 0.65675(17) 0.0713(8) Uani 1 1 d . . . . .
H29A H 0.9406 0.6070 0.7013 0.107 Uiso 1 1 calc R U . . .
H29B H 0.9655 0.6433 0.6337 0.107 Uiso 1 1 calc R U . . .
H29C H 0.9812 0.5062 0.6637 0.107 Uiso 1 1 calc R U . . .
C30 C 0.80036(16) 0.6504(2) 0.6012(2) 0.0819(10) Uani 1 1 d . . . . .
H30A H 0.7463 0.6276 0.5710 0.123 Uiso 1 1 calc R U . . .
H30B H 0.8231 0.7178 0.5803 0.123 Uiso 1 1 calc R U . . .
H30C H 0.7950 0.6773 0.6458 0.123 Uiso 1 1 calc R U . . .
Be1 Be 0.70443(11) 0.41038(17) 0.47526(9) 0.0232(3) Uani 1 1 d . . . . .
Li1 Li 0.49061(18) 0.5088(3) 0.41872(14) 0.0346(6) Uani 1 1 d . . . . .

loop_
_atom_site_aniso_label
_atom_site_aniso_U_11
_atom_site_aniso_U_22
_atom_site_aniso_U_33
_atom_site_aniso_U_23
_atom_site_aniso_U_13
_atom_site_aniso_U_12
Cl1 0.02468(19) 0.0574(2) 0.02620(18) 0.00929(15) 0.01083(14) 0.01174(15)
Si1 0.0254(2) 0.0370(2) 0.0274(2) 0.00435(15) 0.01075(16) -0.00425(15)
Si2 0.0254(2) 0.0354(2) 0.0260(2) -0.00032(15) 0.00834(16) 0.00561(15)
N1 0.0202(6) 0.0277(5) 0.0211(5) 0.0024(4) 0.0056(4) -0.0020(4)
N2 0.0220(6) 0.0284(6) 0.0208(5) 0.0013(4) 0.0058(4) 0.0016(4)
C1 0.0327(8) 0.0524(9) 0.0297(8) 0.0019(7) 0.0158(6) 0.0028(7)
C2 0.0264(8) 0.0534(10) 0.0344(8) 0.0025(7) 0.0137(6) 0.0055(7)
C3 0.0449(10) 0.0648(11) 0.0310(8) 0.0146(8) 0.0174(7) 0.0022(9)
C4 0.0358(9) 0.0485(10) 0.0645(12) 0.0013(9) 0.0203(9) -0.0123(8)
C5 0.0516(11) 0.0394(9) 0.0389(9) -0.0055(7) 0.0167(8) 0.0062(8)
C6 0.0308(8) 0.0595(11) 0.0384(9) 0.0054(8) 0.0075(7) 0.0156(8)
C7 0.0230(7) 0.0276(7) 0.0169(6) 0.0015(5) 0.0058(5) -0.0014(5)
C8 0.0302(7) 0.0273(7) 0.0243(6) 0.0029(5) 0.0083(6) 0.0002(6)
C9 0.0349(8) 0.0339(7) 0.0295(7) 0.0059(6) 0.0066(6) 0.0091(6)
C10 0.0266(8) 0.0492(9) 0.0288(7) 0.0019(7) -0.0002(6) 0.0071(7)
C11 0.0259(8) 0.0410(8) 0.0313(8) -0.0062(6) 0.0011(6) -0.0031(6)
C12 0.0252(7) 0.0292(7) 0.0268(7) -0.0027(5) 0.0044(5) -0.0022(6)
C13 0.0375(9) 0.0250(7) 0.0450(9) 0.0012(6) 0.0121(7) -0.0019(6)
C14 0.121(2) 0.0370(10) 0.0554(13) 0.0021(9) 0.0276(14) -0.0283(12)
C15 0.0503(11) 0.0524(11) 0.0455(10) -0.0154(9) 0.0087(9) -0.0112(9)
C16 0.0298(8) 0.0285(7) 0.0506(10) -0.0064(7) 0.0025(7) -0.0029(6)
C17 0.0888(18) 0.0347(9) 0.0688(14) -0.0128(9) 0.0415(13) -0.0036(10)
C18 0.0754(15) 0.0350(9) 0.0493(11) 0.0054(8) 0.0141(10) -0.0020(9)
C19 0.0198(6) 0.0284(6) 0.0217(6) 0.0019(5) 0.0049(5) 0.0057(5)
C20 0.0251(7) 0.0305(7) 0.0263(7) 0.0039(5) 0.0070(6) 0.0023(6)
C21 0.0320(8) 0.0380(8) 0.0272(7) 0.0076(6) 0.0101(6) 0.0040(6)
C22 0.0333(8) 0.0439(8) 0.0221(7) 0.0026(6) 0.0089(6) 0.0095(7)
C23 0.0315(8) 0.0336(7) 0.0262(7) -0.0045(6) 0.0067(6) 0.0057(6)
C24 0.0257(7) 0.0275(7) 0.0262(7) 0.0002(5) 0.0071(5) 0.0054(5)
C25 0.0339(8) 0.0314(7) 0.0290(7) 0.0036(6) 0.0070(6) -0.0025(6)
C26 0.0506(11) 0.0319(8) 0.0420(9) 0.0042(7) 0.0062(8) -0.0004(7)
C27 0.0373(9) 0.0458(9) 0.0403(9) 0.0040(7) 0.0087(7) -0.0090(7)
C28 0.0443(9) 0.0284(7) 0.0315(8) -0.0026(6) 0.0116(7) -0.0025(7)
C29 0.0404(12) 0.0786(16) 0.0891(19) 0.0316(14) 0.0094(12) -0.0149(11)
C30 0.0505(13) 0.0362(10) 0.157(3) 0.0320(14) 0.0268(16) 0.0070(9)
Be1 0.0204(8) 0.0280(8) 0.0219(8) 0.0008(6) 0.0071(6) -0.0009(6)
Li1 0.0291(13) 0.0466(15) 0.0292(13) 0.0040(11) 0.0103(10) 0.0041(11)

loop_
_atom_type_symbol
_atom_type_description
_atom_type_scat_dispersion_real
_atom_type_scat_dispersion_imag
_atom_type_scat_source
C C 0.0181 0.0091 'International Tables Vol C Tables 4.2.6.8 and 6.1.1.4'
H H 0.0000 0.0000 'International Tables Vol C Tables 4.2.6.8 and 6.1.1.4'
Be Be 0.0038 0.0014 'International Tables Vol C Tables 4.2.6.8 and 6.1.1.4'
Cl Cl 0.3639 0.7018 'International Tables Vol C Tables 4.2.6.8 and 6.1.1.4'
Li Li 0.0008 0.0003 'International Tables Vol C Tables 4.2.6.8 and 6.1.1.4'
N N 0.0311 0.0180 'International Tables Vol C Tables 4.2.6.8 and 6.1.1.4'
Si Si 0.2541 0.3302 'International Tables Vol C Tables 4.2.6.8 and 6.1.1.4'

loop_
_geom_angle_atom_site_label_1
_geom_angle_atom_site_label_2
_geom_angle_atom_site_label_3
_geom_angle
_geom_angle_site_symmetry_1
_geom_angle_site_symmetry_3
_geom_angle_publ_flag
Be1 Cl1 Li1 169.50(9) . 3_666 ?
Be1 Cl1 Li1 104.91(8) . . ?
Li1 Cl1 Li1 83.89(10) 3_666 . ?
N1 Si1 C1 112.37(7) . . ?
N1 Si1 C3 109.49(7) . . ?
N1 Si1 C4 113.16(8) . . ?
C1 Si1 C3 106.45(9) . . ?
C1 Si1 C4 105.35(9) . . ?
C4 Si1 C3 109.75(10) . . ?
N2 Si2 C2 112.46(7) . . ?
N2 Si2 C5 113.50(8) . . ?
N2 Si2 C6 110.19(7) . . ?
C2 Si2 C5 104.72(8) . . ?
C2 Si2 C6 106.32(9) . . ?
C6 Si2 C5 109.28(9) . . ?
C7 N1 Si1 118.52(9) . . ?
C7 N1 Be1 116.49(11) . . ?
Be1 N1 Si1 124.90(10) . . ?
C19 N2 Si2 117.24(9) . . ?
C19 N2 Be1 117.17(11) . . ?
Be1 N2 Si2 125.59(10) . . ?
Si1 C1 H1A 108.1 . . ?
Si1 C1 H1B 108.1 . . ?
H1A C1 H1B 107.3 . . ?
C2 C1 Si1 116.78(12) . . ?
C2 C1 H1A 108.1 . . ?
C2 C1 H1B 108.1 . . ?
Si2 C2 H2A 108.2 . . ?
Si2 C2 H2B 108.2 . . ?
C1 C2 Si2 116.56(12) . . ?
C1 C2 H2A 108.2 . . ?
C1 C2 H2B 108.2 . . ?
H2A C2 H2B 107.3 . . ?
Si1 C3 H3A 109.5 . . ?
Si1 C3 H3B 109.5 . . ?
Si1 C3 H3C 109.5 . . ?
H3A C3 H3B 109.5 . . ?
H3A C3 H3C 109.5 . . ?
H3B C3 H3C 109.5 . . ?
Si1 C4 H4A 109.5 . . ?
Si1 C4 H4B 109.5 . . ?
Si1 C4 H4C 109.5 . . ?
H4A C4 H4B 109.5 . . ?
H4A C4 H4C 109.5 . . ?
H4B C4 H4C 109.5 . . ?
Si2 C5 H5A 109.5 . . ?
Si2 C5 H5B 109.5 . . ?
Si2 C5 H5C 109.5 . . ?
H5A C5 H5B 109.5 . . ?
H5A C5 H5C 109.5 . . ?
H5B C5 H5C 109.5 . . ?
Si2 C6 H6A 109.5 . . ?
Si2 C6 H6B 109.5 . . ?
Si2 C6 H6C 109.5 . . ?
H6A C6 H6B 109.5 . . ?
H6A C6 H6C 109.5 . . ?
H6B C6 H6C 109.5 . . ?
N1 C7 C8 121.23(13) . . ?
N1 C7 C12 120.07(13) . . ?
N1 C7 Li1 123.55(11) . . ?
C8 C7 C12 118.62(13) . . ?
C8 C7 Li1 71.94(11) . . ?
C12 C7 Li1 72.78(11) . . ?
C7 C8 C13 121.32(14) . . ?
C7 C8 Li1 74.25(11) . . ?
C9 C8 C7 119.39(14) . . ?
C9 C8 C13 119.26(14) . . ?
C9 C8 Li1 71.48(11) . . ?
C13 C8 Li1 124.10(13) . . ?
C8 C9 H9 119.1 . . ?
C8 C9 Li1 74.69(11) . . ?
C10 C9 C8 121.75(15) . . ?
C10 C9 H9 119.1 . . ?
C10 C9 Li1 73.35(12) . . ?
Li1 C9 H9 124.4 . . ?
C9 C10 H10 120.5 . . ?
C9 C10 C11 118.97(15) . . ?
C9 C10 Li1 72.98(12) . . ?
C11 C10 H10 120.5 . . ?
C11 C10 Li1 73.91(12) . . ?
Li1 C10 H10 124.1 . . ?
C10 C11 H11 119.3 . . ?
C10 C11 C12 121.49(15) . . ?
C10 C11 Li1 72.43(12) . . ?
C12 C11 H11 119.3 . . ?
C12 C11 Li1 74.81(11) . . ?
Li1 C11 H11 125.2 . . ?
C7 C12 C16 121.07(13) . . ?
C7 C12 Li1 73.53(11) . . ?
C11 C12 C7 119.77(14) . . ?
C11 C12 C16 119.16(14) . . ?
C11 C12 Li1 71.83(11) . . ?
C16 C12 Li1 126.38(13) . . ?
C8 C13 H13 107.3 . . ?
C8 C13 C14 112.17(16) . . ?
C14 C13 H13 107.3 . . ?
C15 C13 C8 112.58(15) . . ?
C15 C13 H13 107.3 . . ?
C15 C13 C14 109.91(17) . . ?
C13 C14 H14A 109.5 . . ?
C13 C14 H14B 109.5 . . ?
C13 C14 H14C 109.5 . . ?
H14A C14 H14B 109.5 . . ?
H14A C14 H14C 109.5 . . ?
H14B C14 H14C 109.5 . . ?
C13 C15 H15A 109.5 . . ?
C13 C15 H15B 109.5 . . ?
C13 C15 H15C 109.5 . . ?
H15A C15 H15B 109.5 . . ?
H15A C15 H15C 109.5 . . ?
H15B C15 H15C 109.5 . . ?
C12 C16 H16 108.2 . . ?
C12 C16 C17 110.38(16) . . ?
C12 C16 C18 112.18(16) . . ?
C17 C16 H16 108.2 . . ?
C18 C16 H16 108.2 . . ?
C18 C16 C17 109.64(16) . . ?
C16 C17 H17A 109.5 . . ?
C16 C17 H17B 109.5 . . ?
C16 C17 H17C 109.5 . . ?
H17A C17 H17B 109.5 . . ?
H17A C17 H17C 109.5 . . ?
H17B C17 H17C 109.5 . . ?
C16 C18 H18A 109.5 . . ?
C16 C18 H18B 109.5 . . ?
C16 C18 H18C 109.5 . . ?
H18A C18 H18B 109.5 . . ?
H18A C18 H18C 109.5 . . ?
H18B C18 H18C 109.5 . . ?
C20 C19 N2 120.83(13) . . ?
C20 C19 C24 119.26(13) . . ?
C24 C19 N2 119.91(13) . . ?
C19 C20 C25 122.34(13) . . ?
C21 C20 C19 119.26(14) . . ?
C21 C20 C25 118.40(14) . . ?
C20 C21 H21 119.3 . . ?
C22 C21 C20 121.43(15) . . ?
C22 C21 H21 119.3 . . ?
C21 C22 H22 120.4 . . ?
C21 C22 C23 119.26(14) . . ?
C23 C22 H22 120.4 . . ?
C22 C23 H23 119.3 . . ?
C22 C23 C24 121.46(15) . . ?
C24 C23 H23 119.3 . . ?
C19 C24 C28 121.29(13) . . ?
C23 C24 C19 119.33(14) . . ?
C23 C24 C28 119.38(14) . . ?
C20 C25 H25 107.8 . . ?
C20 C25 C26 111.08(13) . . ?
C20 C25 C27 111.64(14) . . ?
C26 C25 H25 107.8 . . ?
C27 C25 H25 107.8 . . ?
C27 C25 C26 110.45(15) . . ?
C25 C26 H26A 109.5 . . ?
C25 C26 H26B 109.5 . . ?
C25 C26 H26C 109.5 . . ?
H26A C26 H26B 109.5 . . ?
H26A C26 H26C 109.5 . . ?
H26B C26 H26C 109.5 . . ?
C25 C27 H27A 109.5 . . ?
C25 C27 H27B 109.5 . . ?
C25 C27 H27C 109.5 . . ?
H27A C27 H27B 109.5 . . ?
H27A C27 H27C 109.5 . . ?
H27B C27 H27C 109.5 . . ?
C24 C28 H28 107.6 . . ?
C24 C28 C29 113.15(15) . . ?
C29 C28 H28 107.6 . . ?
C30 C28 C24 111.53(16) . . ?
C30 C28 H28 107.6 . . ?
C30 C28 C29 109.1(2) . . ?
C28 C29 H29A 109.5 . . ?
C28 C29 H29B 109.5 . . ?
C28 C29 H29C 109.5 . . ?
H29A C29 H29B 109.5 . . ?
H29A C29 H29C 109.5 . . ?
H29B C29 H29C 109.5 . . ?
C28 C30 H30A 109.5 . . ?
C28 C30 H30B 109.5 . . ?
C28 C30 H30C 109.5 . . ?
H30A C30 H30B 109.5 . . ?
H30A C30 H30C 109.5 . . ?
H30B C30 H30C 109.5 . . ?
N1 Be1 Cl1 111.47(10) . . ?
N2 Be1 Cl1 113.92(10) . . ?
N2 Be1 N1 134.58(13) . . ?
Cl1 Li1 Cl1 96.11(10) 3_666 . ?
Cl1 Li1 C7 167.81(15) 3_666 . ?
Cl1 Li1 C7 80.39(9) . . ?
Cl1 Li1 C8 136.92(14) 3_666 . ?
Cl1 Li1 C8 97.88(11) . . ?
Cl1 Li1 C9 115.98(12) 3_666 . ?
Cl1 Li1 C10 112.59(12) 3_666 . ?
Cl1 Li1 C10 151.28(13) . . ?
Cl1 Li1 C11 124.83(13) . . ?
Cl1 Li1 C11 129.74(13) 3_666 . ?
Cl1 Li1 C12 93.21(10) . . ?
Cl1 Li1 C12 158.44(15) 3_666 . ?
C8 Li1 C7 33.81(6) . . ?
C8 Li1 C12 60.17(8) . . ?
C9 Li1 Cl1 131.23(13) . . ?
C9 Li1 C7 60.37(8) . . ?
C9 Li1 C8 33.82(7) . . ?
C9 Li1 C10 33.67(7) . . ?
C9 Li1 C11 59.77(9) . . ?
C9 Li1 C12 70.46(9) . . ?
C10 Li1 C7 71.32(9) . . ?
C10 Li1 C8 60.64(9) . . ?
C10 Li1 C11 33.66(7) . . ?
C10 Li1 C12 60.27(8) . . ?
C11 Li1 C7 60.05(8) . . ?
C11 Li1 C8 70.58(9) . . ?
C11 Li1 C12 33.36(6) . . ?
C12 Li1 C7 33.68(6) . . ?

loop_
_geom_bond_atom_site_label_1
_geom_bond_atom_site_label_2
_geom_bond_distance
_geom_bond_site_symmetry_2
_geom_bond_publ_flag
Cl1 Be1 2.1121(18) . ?
Cl1 Li1 2.350(3) 3_666 ?
Cl1 Li1 2.388(3) . ?
Si1 N1 1.7443(12) . ?
Si1 C1 1.8717(18) . ?
Si1 C3 1.8754(18) . ?
Si1 C4 1.874(2) . ?
Si2 N2 1.7389(12) . ?
Si2 C2 1.8667(18) . ?
Si2 C5 1.8841(19) . ?
Si2 C6 1.8743(18) . ?
N1 C7 1.4148(18) . ?
N1 Be1 1.595(2) . ?
N2 C19 1.4328(18) . ?
N2 Be1 1.578(2) . ?
C1 H1A 0.9700 . ?
C1 H1B 0.9700 . ?
C1 C2 1.546(2) . ?
C2 H2A 0.9700 . ?
C2 H2B 0.9700 . ?
C3 H3A 0.9600 . ?
C3 H3B 0.9600 . ?
C3 H3C 0.9600 . ?
C4 H4A 0.9600 . ?
C4 H4B 0.9600 . ?
C4 H4C 0.9600 . ?
C5 H5A 0.9600 . ?
C5 H5B 0.9600 . ?
C5 H5C 0.9600 . ?
C6 H6A 0.9600 . ?
C6 H6B 0.9600 . ?
C6 H6C 0.9600 . ?
C7 C8 1.421(2) . ?
C7 C12 1.421(2) . ?
C7 Li1 2.458(3) . ?
C8 C9 1.401(2) . ?
C8 C13 1.521(2) . ?
C8 Li1 2.428(3) . ?
C9 H9 0.9300 . ?
C9 C10 1.384(3) . ?
C9 Li1 2.387(3) . ?
C10 H10 0.9300 . ?
C10 C11 1.391(3) . ?
C10 Li1 2.392(3) . ?
C11 H11 0.9300 . ?
C11 C12 1.395(2) . ?
C11 Li1 2.410(3) . ?
C12 C16 1.520(2) . ?
C12 Li1 2.448(3) . ?
C13 H13 0.9800 . ?
C13 C14 1.521(3) . ?
C13 C15 1.518(3) . ?
C14 H14A 0.9600 . ?
C14 H14B 0.9600 . ?
C14 H14C 0.9600 . ?
C15 H15A 0.9600 . ?
C15 H15B 0.9600 . ?
C15 H15C 0.9600 . ?
C16 H16 0.9800 . ?
C16 C17 1.530(3) . ?
C16 C18 1.527(3) . ?
C17 H17A 0.9600 . ?
C17 H17B 0.9600 . ?
C17 H17C 0.9600 . ?
C18 H18A 0.9600 . ?
C18 H18B 0.9600 . ?
C18 H18C 0.9600 . ?
C19 C20 1.412(2) . ?
C19 C24 1.413(2) . ?
C20 C21 1.401(2) . ?
C20 C25 1.516(2) . ?
C21 H21 0.9300 . ?
C21 C22 1.379(2) . ?
C22 H22 0.9300 . ?
C22 C23 1.386(2) . ?
C23 H23 0.9300 . ?
C23 C24 1.395(2) . ?
C24 C28 1.519(2) . ?
C25 H25 0.9800 . ?
C25 C26 1.531(2) . ?
C25 C27 1.527(2) . ?
C26 H26A 0.9600 . ?
C26 H26B 0.9600 . ?
C26 H26C 0.9600 . ?
C27 H27A 0.9600 . ?
C27 H27B 0.9600 . ?
C27 H27C 0.9600 . ?
C28 H28 0.9800 . ?
C28 C29 1.519(3) . ?
C28 C30 1.500(3) . ?
C29 H29A 0.9600 . ?
C29 H29B 0.9600 . ?
C29 H29C 0.9600 . ?
C30 H30A 0.9600 . ?
C30 H30B 0.9600 . ?
C30 H30C 0.9600 . ?
Li1 Cl1 2.350(3) 3_666 ?

loop_
_geom_torsion_atom_site_label_1
_geom_torsion_atom_site_label_2
_geom_torsion_atom_site_label_3
_geom_torsion_atom_site_label_4
_geom_torsion
_geom_torsion_site_symmetry_1
_geom_torsion_site_symmetry_2
_geom_torsion_site_symmetry_3
_geom_torsion_site_symmetry_4
_geom_torsion_publ_flag
Si1 N1 C7 C8 -78.90(15) . . . . ?
Si1 N1 C7 C12 104.50(14) . . . . ?
Si1 N1 C7 Li1 -167.02(11) . . . . ?
Si1 N1 Be1 Cl1 163.34(8) . . . . ?
Si1 N1 Be1 N2 -19.2(2) . . . . ?
Si1 C1 C2 Si2 80.06(16) . . . . ?
Si2 N2 C19 C20 -79.75(15) . . . . ?
Si2 N2 C19 C24 100.38(13) . . . . ?
Si2 N2 Be1 Cl1 156.53(8) . . . . ?
Si2 N2 Be1 N1 -20.9(2) . . . . ?
N1 Si1 C1 C2 -68.90(15) . . . . ?
N1 C7 C8 C9 -176.31(13) . . . . ?
N1 C7 C8 C13 1.9(2) . . . . ?
N1 C7 C8 Li1 -118.83(14) . . . . ?
N1 C7 C12 C11 176.35(14) . . . . ?
N1 C7 C12 C16 -3.7(2) . . . . ?
N1 C7 C12 Li1 119.29(14) . . . . ?
N2 Si2 C2 C1 -68.12(15) . . . . ?
N2 C19 C20 C21 179.91(13) . . . . ?
N2 C19 C20 C25 0.4(2) . . . . ?
N2 C19 C24 C23 179.96(13) . . . . ?
N2 C19 C24 C28 0.0(2) . . . . ?
C1 Si1 N1 C7 -130.36(11) . . . . ?
C1 Si1 N1 Be1 46.12(14) . . . . ?
C2 Si2 N2 C19 -133.58(11) . . . . ?
C2 Si2 N2 Be1 46.68(14) . . . . ?
C3 Si1 N1 C7 -12.30(14) . . . . ?
C3 Si1 N1 Be1 164.18(13) . . . . ?
C3 Si1 C1 C2 171.25(13) . . . . ?
C4 Si1 N1 C7 110.47(12) . . . . ?
C4 Si1 N1 Be1 -73.05(14) . . . . ?
C4 Si1 C1 C2 54.74(15) . . . . ?
C5 Si2 N2 C19 107.76(12) . . . . ?
C5 Si2 N2 Be1 -71.98(14) . . . . ?
C5 Si2 C2 C1 55.58(15) . . . . ?
C6 Si2 N2 C19 -15.16(14) . . . . ?
C6 Si2 N2 Be1 165.10(13) . . . . ?
C6 Si2 C2 C1 171.21(13) . . . . ?
C7 N1 Be1 Cl1 -20.11(16) . . . . ?
C7 N1 Be1 N2 157.39(16) . . . . ?
C7 C8 C9 C10 0.1(2) . . . . ?
C7 C8 C9 Li1 58.86(14) . . . . ?
C7 C8 C13 C14 121.6(2) . . . . ?
C7 C8 C13 C15 -113.84(18) . . . . ?
C7 C12 C16 C17 -116.76(18) . . . . ?
C7 C12 C16 C18 120.65(17) . . . . ?
C8 C7 C12 C11 -0.3(2) . . . . ?
C8 C7 C12 C16 179.65(15) . . . . ?
C8 C7 C12 Li1 -57.40(14) . . . . ?
C8 C9 C10 C11 -0.6(3) . . . . ?
C8 C9 C10 Li1 59.39(16) . . . . ?
C9 C8 C13 C14 -60.3(2) . . . . ?
C9 C8 C13 C15 64.3(2) . . . . ?
C9 C10 C11 C12 0.6(3) . . . . ?
C9 C10 C11 Li1 59.47(16) . . . . ?
C10 C11 C12 C7 -0.1(2) . . . . ?
C10 C11 C12 C16 179.91(16) . . . . ?
C10 C11 C12 Li1 57.78(17) . . . . ?
C11 C12 C16 C17 63.2(2) . . . . ?
C11 C12 C16 C18 -59.4(2) . . . . ?
C12 C7 C8 C9 0.3(2) . . . . ?
C12 C7 C8 C13 178.50(14) . . . . ?
C12 C7 C8 Li1 57.82(14) . . . . ?
C13 C8 C9 C10 -178.09(15) . . . . ?
C13 C8 C9 Li1 -119.34(15) . . . . ?
C19 N2 Be1 Cl1 -23.21(17) . . . . ?
C19 N2 Be1 N1 159.33(16) . . . . ?
C19 C20 C21 C22 0.1(2) . . . . ?
C19 C20 C25 C26 116.11(17) . . . . ?
C19 C20 C25 C27 -120.12(16) . . . . ?
C19 C24 C28 C29 -134.7(2) . . . . ?
C19 C24 C28 C30 101.9(2) . . . . ?
C20 C19 C24 C23 0.1(2) . . . . ?
C20 C19 C24 C28 -179.92(14) . . . . ?
C20 C21 C22 C23 0.2(2) . . . . ?
C21 C20 C25 C26 -63.41(19) . . . . ?
C21 C20 C25 C27 60.36(19) . . . . ?
C21 C22 C23 C24 -0.3(2) . . . . ?
C22 C23 C24 C19 0.2(2) . . . . ?
C22 C23 C24 C28 -179.80(15) . . . . ?
C23 C24 C28 C29 45.3(2) . . . . ?
C23 C24 C28 C30 -78.1(2) . . . . ?
C24 C19 C20 C21 -0.2(2) . . . . ?
C24 C19 C20 C25 -179.73(13) . . . . ?
C25 C20 C21 C22 179.62(14) . . . . ?
Be1 N1 C7 C8 104.32(15) . . . . ?
Be1 N1 C7 C12 -72.28(17) . . . . ?
Be1 N1 C7 Li1 16.21(18) . . . . ?
Be1 N2 C19 C20 100.02(16) . . . . ?
Be1 N2 C19 C24 -79.86(17) . . . . ?
Li1 C7 C8 C9 -57.48(15) . . . . ?
Li1 C7 C8 C13 120.68(16) . . . . ?
Li1 C7 C12 C11 57.06(15) . . . . ?
Li1 C7 C12 C16 -122.96(17) . . . . ?
Li1 C8 C9 C10 -58.75(17) . . . . ?
Li1 C8 C13 C14 -146.81(19) . . . . ?
Li1 C8 C13 C15 -22.2(2) . . . . ?
Li1 C9 C10 C11 -59.94(16) . . . . ?
Li1 C10 C11 C12 -58.92(17) . . . . ?
Li1 C11 C12 C7 -57.89(15) . . . . ?
Li1 C11 C12 C16 122.12(17) . . . . ?
Li1 C12 C16 C17 151.36(17) . . . . ?
Li1 C12 C16 C18 28.8(2) . . . . ?
